data_4318036
loop_
_publ_author_name
'Malgorzata Lipowska'
'Lory Hansen'
'Xiaolong Xu'
'Patricia A. Marzilli'
'Andrew Taylor,'
'Luigi G. Marzilli'

_publ_section_title
;
 New N3S Donor Ligand Small Peptide Analogues of the
 N-Mercaptoacetyl-glycylglycylglycine Ligand in the Clinically Used Tc-99m
 Renal Imaging Agent: Evidence for Unusual Amide Oxygen Coordination by
 Two New Ligands
;
_journal_name_full 'Inorganic Chemistry'
_journal_page_first 3032
_journal_page_last 3041
_journal_paper_doi 10.1021/ic011325z
_journal_volume 41
_journal_year 2002
_chemical_formula_sum 'C8 H15 Cl N3 O6 Re S'
_chemical_formula_weight 502.94
_chemical_name_systematic
;
  ?
;
_space_group_IT_number 14
_symmetry_cell_setting monoclinic
_symmetry_space_group_name_Hall '-P 2ybc'
_symmetry_space_group_name_H-M 'P 1 21/c 1'
_atom_sites_solution_hydrogens geom
_atom_sites_solution_primary direct
_atom_sites_solution_secondary difmap
_audit_creation_method SHELXL
_cell_angle_alpha 90.00
_cell_angle_beta 101.23(3)
_cell_angle_gamma 90.00
_cell_formula_units_Z 4
_cell_length_a 7.771(2)
_cell_length_b 11.105(2)
_cell_length_c 16.575(3)
_cell_measurement_temperature 193(2)
_cell_volume 1403.0(5)
_computing_structure_refinement 'SHELXL-93 (Sheldrick, 1993)'
_computing_structure_solution 'SHELXS-86 (Sheldrick, 1990)'
_diffrn_ambient_temperature 193(2)
_diffrn_radiation_monochromator graphite
_diffrn_radiation_source 'fine-focus sealed tube'
_diffrn_radiation_type MoK\a
_diffrn_radiation_wavelength 0.71073
_diffrn_reflns_av_R_equivalents 0.0202
_diffrn_reflns_av_sigmaI/netI 0.0249
_diffrn_reflns_limit_h_max 10
_diffrn_reflns_limit_h_min -9
_diffrn_reflns_limit_k_max 13
_diffrn_reflns_limit_k_min -14
_diffrn_reflns_limit_l_max 16
_diffrn_reflns_limit_l_min -22
_diffrn_reflns_number 8761
_diffrn_reflns_theta_max 28.29
_diffrn_reflns_theta_min 2.22
_exptl_absorpt_coefficient_mu 9.028
_exptl_crystal_density_diffrn 2.381
_exptl_crystal_F_000 960
_refine_diff_density_max 1.571
_refine_diff_density_min -0.838
_refine_diff_density_rms 0.114
_refine_ls_extinction_coef 0.00314(14)
_refine_ls_extinction_expression Fc^*^=kFc[1+0.001xFc^2^\l^3^/sin(2\q)]^-1/4^
_refine_ls_extinction_method SHELXL
_refine_ls_goodness_of_fit_all 1.089
_refine_ls_goodness_of_fit_obs 1.110
_refine_ls_matrix_type full
_refine_ls_number_parameters 194
_refine_ls_number_reflns 3330
_refine_ls_number_restraints 0
_refine_ls_restrained_S_all 1.089
_refine_ls_restrained_S_obs 1.110
_refine_ls_R_factor_all 0.0194
_refine_ls_R_factor_obs 0.0179
_refine_ls_shift/esd_max 0.035
_refine_ls_shift/esd_mean 0.001
_refine_ls_structure_factor_coef Fsqd
_refine_ls_weighting_details 'w=1/[\s^2^(Fo^2^)+(0.0206P)^2^+0.9023P] where P=(Fo^2^+2Fc^2^)/3'
_refine_ls_weighting_scheme calc
_refine_ls_wR_factor_all 0.0450
_refine_ls_wR_factor_obs 0.0445
_reflns_number_observed 3143
_reflns_number_total 3330
_reflns_observed_criterion >2sigma(I)
_cod_data_source_file ic011325z_2.cif
_cod_data_source_block Compound11(ReClO(MAEG2H3)
_cod_depositor_comments
;
The following automatic conversions were performed:

'_refine_ls_weighting_scheme' value 'calc
w=1/[\s^2^(Fo^2^)+(0.0206P)^2^+0.9023P] where P=(Fo^2^+2Fc^2^)/3' was
changed to 'calc'. New tag '_refine_ls_weighting_details' was
created. The value of the new tag was set to
'w=1/[\s^2^(Fo^2^)+(0.0206P)^2^+0.9023P] where P=(Fo^2^+2Fc^2^)/3'.

Automatic conversion script
Id: cif_fix_values 3143 2015-03-26 13:38:13Z robertas 
;
_cod_database_code 4318036

loop_
_symmetry_equiv_pos_as_xyz
'x, y, z'
'-x, y+1/2, -z+1/2'
'-x, -y, -z'
'x, -y-1/2, z-1/2'

loop_
_atom_site_aniso_label
_atom_site_aniso_U_11
_atom_site_aniso_U_22
_atom_site_aniso_U_33
_atom_site_aniso_U_23
_atom_site_aniso_U_13
_atom_site_aniso_U_12
Re 0.01288(7) 0.01537(7) 0.01511(7) 0.00028(3) 0.00633(4) 0.00042(3)
Cl 0.0289(4) 0.0256(4) 0.0362(4) 0.0055(3) 0.0102(3) 0.0103(3)
N1 0.0104(10) 0.0176(12) 0.0229(12) 0.0022(9) 0.0053(9) 0.0020(8)
N2 0.0182(11) 0.0170(12) 0.0165(11) -0.0036(9) 0.0076(9) -0.0034(9)
N3 0.0181(12) 0.0241(13) 0.0168(12) -0.0003(10) 0.0068(9) -0.0066(10)
O1 0.0284(11) 0.0254(11) 0.0204(10) -0.0040(8) 0.0108(8) -0.0043(9)
O2 0.0183(10) 0.0200(11) 0.0301(11) 0.0007(8) 0.0065(8) 0.0050(8)
O3 0.0167(10) 0.0206(10) 0.0157(9) -0.0001(7) 0.0063(8) -0.0033(7)
O4 0.0220(10) 0.0204(11) 0.0194(10) 0.0005(7) 0.0062(8) -0.0010(8)
O5 0.0292(13) 0.042(2) 0.0283(13) -0.0157(11) 0.0104(10) -0.0139(10)
O6 0.0342(13) 0.0246(12) 0.0238(11) -0.0015(9) -0.0001(9) 0.0026(9)
S 0.0117(3) 0.0207(3) 0.0246(3) 0.0020(3) 0.0058(2) -0.0004(2)
C1 0.0160(14) 0.0192(14) 0.029(2) 0.0019(11) 0.0070(12) -0.0020(10)
C2 0.0143(13) 0.0204(14) 0.0144(13) 0.0030(9) 0.0018(10) 0.0010(9)
C3 0.0113(12) 0.025(2) 0.0276(15) 0.0033(11) 0.0056(11) 0.0011(10)
C4 0.0140(13) 0.0250(15) 0.0228(14) 0.0007(11) 0.0026(11) -0.0045(10)
C5 0.0245(14) 0.0160(13) 0.0181(13) 0.0004(10) 0.0071(11) -0.0044(10)
C6 0.0143(12) 0.0156(13) 0.0178(13) 0.0014(10) 0.0038(10) 0.0024(9)
C7 0.0252(15) 0.031(2) 0.0217(15) -0.0076(12) 0.0091(12) -0.0104(12)
C8 0.0194(14) 0.0211(14) 0.0168(13) -0.0003(10) 0.0020(10) 0.0025(10)

loop_
_atom_site_label
_atom_site_type_symbol
_atom_site_fract_x
_atom_site_fract_y
_atom_site_fract_z
_atom_site_U_iso_or_equiv
_atom_site_thermal_displace_type
_atom_site_occupancy
_atom_site_calc_flag
_atom_site_refinement_flags
_atom_site_disorder_group
Re Re 0.160328(13) 0.131894(9) 0.385890(6) 0.01397(5) Uani 1 d . .
Cl Cl -0.04308(11) 0.28824(7) 0.33050(5) 0.0297(2) Uani 1 d . .
N1 N 0.3271(3) -0.0054(2) 0.38737(15) 0.0167(5) Uani 1 d . .
N2 N 0.3967(3) 0.2319(2) 0.36858(15) 0.0167(4) Uani 1 d . .
H2A H 0.4034(47) 0.2909(35) 0.4006(23) 0.023(9) Uiso 1 d . .
N3 N 0.3132(3) 0.1679(2) 0.15073(15) 0.0192(5) Uani 1 d . .
H3A H 0.3867(50) 0.2132(35) 0.1340(23) 0.026(9) Uiso 1 d . .
O1 O 0.1815(3) 0.1698(2) 0.48529(13) 0.0239(4) Uani 1 d . .
O2 O 0.3704(3) -0.2035(2) 0.36142(13) 0.0226(4) Uani 1 d . .
O3 O 0.1762(3) 0.1193(2) 0.25364(12) 0.0172(4) Uani 1 d . .
O4 O 0.4114(3) 0.1173(2) 0.00619(13) 0.0203(4) Uani 1 d . .
O5 O 0.1985(3) -0.0213(2) -0.0264(2) 0.0325(6) Uani 1 d . .
H5A H 0.2198(85) -0.0230(59) -0.0638(41) 0.084(23) Uiso 1 d . .
O6 O 0.2711(3) -0.0608(2) -0.17118(14) 0.0283(5) Uani 1 d . .
H6A H 0.1854(3) -0.0532(2) -0.20227(14) 0.034 Uiso 1 d R .
H6B H 0.2845(3) -0.1394(2) -0.16507(14) 0.034 Uiso 1 d R .
S S -0.05208(8) -0.01262(6) 0.36204(4) 0.01871(14) Uani 1 d . .
C1 C 0.0867(4) -0.1463(3) 0.3846(2) 0.0211(6) Uani 1 d . .
H1A H 0.0396(4) -0.2101(3) 0.3478(2) 0.025 Uiso 1 d R .
H1B H 0.0863(4) -0.1725(3) 0.4398(2) 0.025 Uiso 1 d R .
C2 C 0.2732(4) -0.1210(2) 0.3761(2) 0.0165(5) Uani 1 d . .
C3 C 0.5062(4) 0.0229(3) 0.3761(2) 0.0211(6) Uani 1 d . .
H3B H 0.5132(4) 0.0152(3) 0.3191(2) 0.025 Uiso 1 d R .
H3C H 0.5888(4) -0.0318(3) 0.4075(2) 0.025 Uiso 1 d R .
C4 C 0.5465(4) 0.1517(3) 0.4044(2) 0.0207(6) Uani 1 d . .
H4A H 0.5652(4) 0.1549(3) 0.4633(2) 0.025 Uiso 1 d R .
H4B H 0.6516(4) 0.1788(3) 0.3877(2) 0.025 Uiso 1 d R .
C5 C 0.3953(4) 0.2707(3) 0.2834(2) 0.0191(5) Uani 1 d . .
H5B H 0.5135(4) 0.2744(3) 0.2734(2) 0.023 Uiso 1 d R .
H5C H 0.3441(4) 0.3494(3) 0.2741(2) 0.023 Uiso 1 d R .
C6 C 0.2889(3) 0.1804(2) 0.2261(2) 0.0158(5) Uani 1 d . .
C7 C 0.2108(4) 0.0804(3) 0.0962(2) 0.0253(6) Uani 1 d . .
H7A H 0.0921(4) 0.1085(3) 0.0804(2) 0.030 Uiso 1 d R .
H7B H 0.2091(4) 0.0054(3) 0.1247(2) 0.030 Uiso 1 d R .
C8 C 0.2867(4) 0.0614(3) 0.0208(2) 0.0193(5) Uani 1 d . .

loop_
_atom_type_symbol
_atom_type_description
_atom_type_scat_dispersion_real
_atom_type_scat_dispersion_imag
_atom_type_scat_source
C C 0.0033 0.0016 'International Tables Vol C Tables 4.2.6.8 and 6.1.1.4'
H H 0.0000 0.0000 'International Tables Vol C Tables 4.2.6.8 and 6.1.1.4'
N N 0.0061 0.0033 'International Tables Vol C Tables 4.2.6.8 and 6.1.1.4'
O O 0.0106 0.0060 'International Tables Vol C Tables 4.2.6.8 and 6.1.1.4'
S S 0.1246 0.1234 'International Tables Vol C Tables 4.2.6.8 and 6.1.1.4'
Cl Cl 0.1484 0.1585 'International Tables Vol C Tables 4.2.6.8 and 6.1.1.4'
Re Re -1.0185 7.2310 'International Tables Vol C Tables 4.2.6.8 and 6.1.1.4'

loop_
_geom_angle_atom_site_label_1
_geom_angle_atom_site_label_2
_geom_angle_atom_site_label_3
_geom_angle
_geom_angle_site_symmetry_1
_geom_angle_site_symmetry_3
_geom_angle_publ_flag
O1 Re N1 103.90(11) . . ?
O1 Re N2 94.37(10) . . ?
N1 Re N2 80.32(9) . . ?
O1 Re O3 166.02(9) . . ?
N1 Re O3 78.68(9) . . ?
N2 Re O3 72.36(8) . . ?
O1 Re S 106.04(8) . . ?
N1 Re S 84.89(7) . . ?
N2 Re S 157.19(6) . . ?
O3 Re S 87.82(6) . . ?
O1 Re Cl 97.18(8) . . ?
N1 Re Cl 158.67(7) . . ?
N2 Re Cl 95.09(7) . . ?
O3 Re Cl 80.09(6) . . ?
S Re Cl 92.41(3) . . ?
C2 N1 C3 117.4(2) . . ?
C2 N1 Re 122.7(2) . . ?
C3 N1 Re 117.5(2) . . ?
C5 N2 C4 114.5(2) . . ?
C5 N2 Re 114.8(2) . . ?
C4 N2 Re 104.6(2) . . ?
C6 N3 C7 120.1(2) . . ?
C6 O3 Re 119.9(2) . . ?
C1 S Re 99.06(10) . . ?
C2 C1 S 111.6(2) . . ?
O2 C2 N1 122.9(3) . . ?
O2 C2 C1 120.9(3) . . ?
N1 C2 C1 116.2(2) . . ?
N1 C3 C4 107.7(2) . . ?
N2 C4 C3 109.9(2) . . ?
N2 C5 C6 108.0(2) . . ?
O3 C6 N3 121.9(3) . . ?
O3 C6 C5 117.6(2) . . ?
N3 C6 C5 120.5(2) . . ?
N3 C7 C8 110.9(2) . . ?
O4 C8 O5 125.8(3) . . ?
O4 C8 C7 123.6(3) . . ?
O5 C8 C7 110.6(3) . . ?

loop_
_geom_bond_atom_site_label_1
_geom_bond_atom_site_label_2
_geom_bond_distance
_geom_bond_site_symmetry_2
_geom_bond_publ_flag
Re O1 1.677(2) . ?
Re N1 1.999(2) . ?
Re N2 2.213(2) . ?
Re O3 2.224(2) . ?
Re S 2.2808(8) . ?
Re Cl 2.4064(9) . ?
N1 C2 1.352(4) . ?
N1 C3 1.474(3) . ?
N2 C5 1.473(4) . ?
N2 C4 1.494(4) . ?
N3 C6 1.307(4) . ?
N3 C7 1.455(4) . ?
O2 C2 1.241(3) . ?
O3 C6 1.261(3) . ?
O4 C8 1.214(4) . ?
O5 C8 1.309(4) . ?
S C1 1.830(3) . ?
C1 C2 1.510(4) . ?
C3 C4 1.519(4) . ?
C5 C6 1.512(4) . ?
C7 C8 1.498(4) . ?
